data_4022565
loop_
_publ_author_name
'Nathaniel C. Lim'
'Martha D. Morton'
'Hilary A. Jenkins'
'Christian Br\"uckner'

_publ_contact_author_address
;   Department of Chemistry
     University of Connecticut
     Storrs, CT 06269-3060
;
_publ_contact_author_email c.bruckner@uconn.edu
_publ_contact_author_fax '860 486 2981'
_publ_contact_author_name 'Dr. Christian Bruckner'
_publ_contact_author_phone '860 486 2743'
_publ_section_title
;
 Squaric Acid N-Hydroxylamides: Synthesis, Structure,
 and Properties of Vinylogous Hydroxamic Acid Analogues
;
_journal_name_full 'Journal of Organic Chemistry'
_journal_page_first 9233
_journal_page_last 9241
_journal_paper_doi 10.1021/jo035175g
_journal_volume 68
_journal_year 2003
_chemical_formula_sum 'C8 H11 N O4'
_chemical_formula_weight 185.18
_chemical_melting_point 422.1(10)
_chemical_name_systematic
;
3-Methoxy-4-N-isopropylhydroxylaminocyclobut-3-ene-1,2-dione
;
_space_group_IT_number 15
_symmetry_cell_setting monoclinic
_symmetry_space_group_name_Hall '-C 2yc'
_symmetry_space_group_name_H-M 'C 1 2/c 1'
_atom_sites_solution_hydrogens geom
_atom_sites_solution_primary direct
_atom_sites_solution_secondary difmap
_audit_creation_method SHELXL-97
_cell_angle_alpha 90.00
_cell_angle_beta 113.915(8)
_cell_angle_gamma 90.00
_cell_formula_units_Z 8
_cell_length_a 29.730(16)
_cell_length_b 4.577(2)
_cell_length_c 13.538(7)
_cell_measurement_temperature 291(2)
_cell_volume 1684.2(15)
_computing_structure_refinement 'SHELXL-97 (Sheldrick, 1997)'
_computing_structure_solution 'SHELXS-97 (Sheldrick, 1990)'
_diffrn_ambient_temperature 291(2)
_diffrn_measured_fraction_theta_full 0.995
_diffrn_measured_fraction_theta_max 0.995
_diffrn_radiation_monochromator graphite
_diffrn_radiation_source 'fine-focus sealed tube'
_diffrn_radiation_type MoK\a
_diffrn_radiation_wavelength 0.71073
_diffrn_reflns_av_R_equivalents 0.0281
_diffrn_reflns_av_sigmaI/netI 0.0303
_diffrn_reflns_limit_h_max 25
_diffrn_reflns_limit_h_min -36
_diffrn_reflns_limit_k_max 5
_diffrn_reflns_limit_k_min -5
_diffrn_reflns_limit_l_max 16
_diffrn_reflns_limit_l_min -14
_diffrn_reflns_number 4375
_diffrn_reflns_theta_full 26.50
_diffrn_reflns_theta_max 26.50
_diffrn_reflns_theta_min 3.00
_exptl_absorpt_coefficient_mu 0.118
_exptl_crystal_density_diffrn 1.461
_exptl_crystal_density_method 'not measured'
_exptl_crystal_F_000 784
_refine_diff_density_max 0.220
_refine_diff_density_min -0.180
_refine_diff_density_rms 0.043
_refine_ls_extinction_coef 0.0044(13)
_refine_ls_extinction_expression Fc^*^=kFc[1+0.001xFc^2^\l^3^/sin(2\q)]^-1/4^
_refine_ls_extinction_method SHELXL
_refine_ls_goodness_of_fit_ref 1.030
_refine_ls_hydrogen_treatment mixed
_refine_ls_matrix_type full
_refine_ls_number_parameters 119
_refine_ls_number_reflns 1743
_refine_ls_number_restraints 0
_refine_ls_restrained_S_all 1.030
_refine_ls_R_factor_all 0.0724
_refine_ls_R_factor_gt 0.0449
_refine_ls_shift/su_max 0.000
_refine_ls_shift/su_mean 0.000
_refine_ls_structure_factor_coef Fsqd
_refine_ls_weighting_details 'calc w=1/[\s^2^(Fo^2^)+(0.0781P)^2^+0.1960P] where P=(Fo^2^+2Fc^2^)/3'
_refine_ls_weighting_scheme calc
_refine_ls_wR_factor_gt 0.1210
_refine_ls_wR_factor_ref 0.1336
_reflns_number_gt 1164
_reflns_number_total 1743
_reflns_threshold_expression >2sigma(I)
_cod_data_source_file jo035175gsi20030814_084736.cif
_cod_data_source_block Lim_et_al._compound_5b
_cod_depositor_comments
;
The following automatic conversions were performed:

'_chemical_melting_point' value '148-150 degC' was changed to
'422.1(10)' - it was converted from degrees Celsius(C) to Kelvins(K),
the average value was taken and precision was estimated.

Automatic conversion script
Id: cif_fix_values 1646 2011-03-28 12:23:43Z adriana 
;
_cod_original_sg_symbol_H-M 'C 2/c'
_cod_database_code 4022565

loop_
_symmetry_equiv_pos_as_xyz
'x, y, z'
'-x, y, -z+1/2'
'x+1/2, y+1/2, z'
'-x+1/2, y+1/2, -z+1/2'
'-x, -y, -z'
'x, -y, z-1/2'
'-x+1/2, -y+1/2, -z'
'x+1/2, -y+1/2, z-1/2'

loop_
_atom_site_label
_atom_site_type_symbol
_atom_site_fract_x
_atom_site_fract_y
_atom_site_fract_z
_atom_site_U_iso_or_equiv
_atom_site_adp_type
_atom_site_occupancy
_atom_site_symmetry_multiplicity
_atom_site_calc_flag
_atom_site_refinement_flags
O1 O 0.38622(5) 0.3065(3) 0.51082(10) 0.0421(4) Uani 1 1 d .
H1A H 0.4019 0.2702 0.5751 0.063 Uiso 1 1 calc R
O2 O 0.46329(5) 0.2597(3) 0.41941(11) 0.0495(4) Uani 1 1 d .
O3 O 0.43515(5) -0.1691(4) 0.21439(11) 0.0558(5) Uani 1 1 d .
O4 O 0.34679(6) -0.4139(3) 0.26619(12) 0.0579(5) Uani 1 1 d .
N1 N 0.37048(5) 0.0507(3) 0.45482(12) 0.0396(4) Uani 1 1 d .
C1 C 0.39018(7) -0.0185(4) 0.38955(14) 0.0376(5) Uani 1 1 d .
C2 C 0.42988(7) 0.0684(4) 0.37012(15) 0.0391(5) Uani 1 1 d .
C3 C 0.41885(7) -0.1218(4) 0.28142(15) 0.0428(5) Uani 1 1 d .
C4 C 0.37731(7) -0.2333(4) 0.30240(15) 0.0427(5) Uani 1 1 d .
C5 C 0.32297(7) -0.0577(4) 0.44339(16) 0.0434(5) Uani 1 1 d .
H5A H 0.3177 -0.2461 0.4060 0.052 Uiso 1 1 calc R
C6 C 0.28311(8) 0.1408(6) 0.3761(2) 0.0678(7) Uani 1 1 d .
H6A H 0.2845 0.1657 0.3070 0.102 Uiso 1 1 calc R
H6B H 0.2871 0.3269 0.4112 0.102 Uiso 1 1 calc R
H6C H 0.2519 0.0586 0.3662 0.102 Uiso 1 1 calc R
C7 C 0.32301(9) -0.1105(6) 0.55128(18) 0.0630(7) Uani 1 1 d .
H7A H 0.3495 -0.2402 0.5915 0.094 Uiso 1 1 calc R
H7B H 0.2923 -0.1971 0.5431 0.094 Uiso 1 1 calc R
H7C H 0.3273 0.0716 0.5892 0.094 Uiso 1 1 calc R
C8 C 0.50125(8) 0.2881(5) 0.38187(18) 0.0538(6) Uani 1 1 d .
H8A H 0.5241 0.4356 0.4232 0.081 Uiso 1 1 calc R
H8B H 0.4872 0.3430 0.3070 0.081 Uiso 1 1 calc R
H8C H 0.5181 0.1050 0.3900 0.081 Uiso 1 1 calc R

loop_
_atom_site_aniso_label
_atom_site_aniso_U_11
_atom_site_aniso_U_22
_atom_site_aniso_U_33
_atom_site_aniso_U_23
_atom_site_aniso_U_13
_atom_site_aniso_U_12
O1 0.0499(8) 0.0339(7) 0.0401(7) -0.0059(6) 0.0158(6) -0.0061(6)
O2 0.0475(8) 0.0544(9) 0.0516(8) -0.0139(7) 0.0254(7) -0.0118(7)
O3 0.0507(9) 0.0744(11) 0.0431(8) -0.0122(7) 0.0198(7) 0.0011(8)
O4 0.0656(10) 0.0510(9) 0.0532(9) -0.0114(7) 0.0202(8) -0.0146(8)
N1 0.0436(10) 0.0328(9) 0.0426(9) -0.0064(7) 0.0177(7) -0.0074(7)
C1 0.0408(10) 0.0341(10) 0.0353(10) 0.0020(8) 0.0127(8) 0.0034(8)
C2 0.0391(10) 0.0373(10) 0.0379(10) -0.0001(8) 0.0125(8) 0.0029(9)
C3 0.0420(11) 0.0466(12) 0.0360(10) -0.0010(9) 0.0118(8) 0.0065(9)
C4 0.0467(12) 0.0374(11) 0.0377(10) -0.0008(8) 0.0106(9) 0.0013(10)
C5 0.0433(11) 0.0381(11) 0.0500(11) -0.0045(9) 0.0202(9) -0.0098(9)
C6 0.0441(13) 0.0643(16) 0.0820(17) 0.0088(13) 0.0123(12) -0.0048(12)
C7 0.0623(14) 0.0737(17) 0.0601(14) -0.0005(12) 0.0323(12) -0.0183(13)
C8 0.0448(12) 0.0648(15) 0.0559(13) -0.0062(11) 0.0246(10) -0.0068(11)

loop_
_atom_type_symbol
_atom_type_description
_atom_type_scat_dispersion_real
_atom_type_scat_dispersion_imag
_atom_type_scat_source
C C 0.0033 0.0016 'International Tables Vol C Tables 4.2.6.8 and 6.1.1.4'
H H 0.0000 0.0000 'International Tables Vol C Tables 4.2.6.8 and 6.1.1.4'
N N 0.0061 0.0033 'International Tables Vol C Tables 4.2.6.8 and 6.1.1.4'
O O 0.0106 0.0060 'International Tables Vol C Tables 4.2.6.8 and 6.1.1.4'

loop_
_geom_angle_atom_site_label_1
_geom_angle_atom_site_label_2
_geom_angle_atom_site_label_3
_geom_angle
C2 O2 C8 115.76(16)
C1 N1 O1 116.32(15)
C1 N1 C5 122.78(16)
O1 N1 C5 116.89(15)
N1 C1 C2 137.02(18)
N1 C1 C4 132.74(18)
C2 C1 C4 90.24(16)
N1 C1 C3 177.69(16)
C2 C1 C3 43.98(11)
C4 C1 C3 46.32(11)
O2 C2 C1 129.91(17)
O2 C2 C3 136.44(18)
C1 C2 C3 93.65(16)
O2 C2 C4 176.26(16)
C1 C2 C4 46.78(11)
C3 C2 C4 46.93(12)
O3 C3 C2 136.4(2)
O3 C3 C4 135.08(19)
C2 C3 C4 88.47(16)
O3 C3 C1 176.54(18)
C2 C3 C1 42.37(11)
C4 C3 C1 46.16(11)
O4 C4 C1 135.5(2)
O4 C4 C3 136.98(19)
C1 C4 C3 87.52(16)
O4 C4 C2 177.67(17)
C1 C4 C2 42.98(11)
C3 C4 C2 44.60(11)
N1 C5 C6 111.08(17)
N1 C5 C7 109.93(17)
C6 C5 C7 112.9(2)

loop_
_geom_bond_atom_site_label_1
_geom_bond_atom_site_label_2
_geom_bond_distance
O1 N1 1.370(2)
O2 C2 1.289(2)
O2 C8 1.419(2)
O3 C3 1.209(2)
O4 C4 1.178(2)
N1 C1 1.282(2)
N1 C5 1.445(2)
C1 C2 1.368(3)
C1 C4 1.463(3)
C1 C3 2.026(3)
C2 C3 1.410(3)
C2 C4 2.007(3)
C3 C4 1.467(3)
C5 C6 1.478(3)
C5 C7 1.480(3)

loop_
_geom_hbond_atom_site_label_D
_geom_hbond_atom_site_label_H
_geom_hbond_atom_site_label_A
_geom_hbond_distance_DH
_geom_hbond_distance_HA
_geom_hbond_distance_DA
_geom_hbond_angle_DHA
_geom_hbond_site_symmetry_A
O1 H1A O3 0.82 1.80 2.618(2) 176.7 6_556

loop_
_cod_related_entry_id
_cod_related_entry_database
_cod_related_entry_code
1 ChemSpider 9461862
